data_4112483
loop_
_publ_author_name
'Enrique Garc\'ia-Espa\~na'
'Pablo Gavi\~na'
'Julio Latorre'
'Conxa Soriano'
'Bego\~na Verdejo'

_publ_section_title
;
 CO2 Fixation by Copper(II) Complexes of a Terpyridinophane Aza Receptor
;
_journal_name_full 'Journal of the American Chemical Society'
_journal_page_first 5082
_journal_page_last 5083
_journal_paper_doi 10.1021/ja039577h
_journal_volume 126
_journal_year 2004
_chemical_formula_sum 'C28 H39 Cl3 Cu N8 O17'
_chemical_formula_weight 929.56
_chemical_name_common 'Compound (1)'
_chemical_name_systematic
;
 ?
;
_space_group_IT_number 14
_symmetry_cell_setting monoclinic
_symmetry_space_group_name_Hall '-P 2ybc'
_symmetry_space_group_name_H-M 'P 1 21/c 1'
_atom_sites_solution_hydrogens geom
_atom_sites_solution_primary direct
_atom_sites_solution_secondary difmap
_audit_creation_method SHELXL-97
_cell_angle_alpha 90.00
_cell_angle_beta 113.3070(16)
_cell_angle_gamma 90.00
_cell_formula_units_Z 4
_cell_length_a 17.9720(8)
_cell_length_b 8.4000(3)
_cell_length_c 28.3150(12)
_cell_measurement_temperature 293(2)
_cell_volume 3925.8(3)
_computing_structure_refinement 'SHELXL-97 (Sheldrick, 1997)'
_diffrn_ambient_temperature 293(2)
_diffrn_measured_fraction_theta_full 0.775
_diffrn_measured_fraction_theta_max 0.775
_diffrn_radiation_monochromator graphite
_diffrn_radiation_source 'fine-focus sealed tube'
_diffrn_radiation_type CuK\a
_diffrn_radiation_wavelength 1.54184
_diffrn_reflns_av_R_equivalents 0.0441
_diffrn_reflns_av_sigmaI/netI 0.0827
_diffrn_reflns_limit_h_max 15
_diffrn_reflns_limit_h_min -15
_diffrn_reflns_limit_k_max 4
_diffrn_reflns_limit_k_min -7
_diffrn_reflns_limit_l_max 24
_diffrn_reflns_limit_l_min -24
_diffrn_reflns_number 3800
_diffrn_reflns_theta_full 45.28
_diffrn_reflns_theta_max 45.28
_diffrn_reflns_theta_min 2.68
_exptl_absorpt_coefficient_mu 3.391
_exptl_crystal_density_diffrn 1.573
_exptl_crystal_F_000 1916
_refine_diff_density_max 0.632
_refine_diff_density_min -0.488
_refine_diff_density_rms 0.079
_refine_ls_extinction_method none
_refine_ls_goodness_of_fit_ref 1.332
_refine_ls_hydrogen_treatment mixed
_refine_ls_matrix_type full
_refine_ls_number_parameters 554
_refine_ls_number_reflns 2497
_refine_ls_number_restraints 39
_refine_ls_restrained_S_all 1.325
_refine_ls_R_factor_all 0.1309
_refine_ls_R_factor_gt 0.0776
_refine_ls_shift/su_max 1.464
_refine_ls_shift/su_mean 0.012
_refine_ls_structure_factor_coef Fsqd
_refine_ls_weighting_details 'calc w=1/[\s^2^(Fo^2^)+(0.1000P)^2^+0.0000P] where P=(Fo^2^+2Fc^2^)/3'
_refine_ls_weighting_scheme calc
_refine_ls_wR_factor_gt 0.1904
_refine_ls_wR_factor_ref 0.2152
_reflns_number_gt 1530
_reflns_number_total 2497
_reflns_threshold_expression >2sigma(I)
_cod_data_source_file ja039577hsi20031113_054551_1.cif
_cod_data_source_block shelxl
_cod_database_code 4112483

loop_
_symmetry_equiv_pos_as_xyz
'x, y, z'
'-x, y+1/2, -z+1/2'
'-x, -y, -z'
'x, -y-1/2, z-1/2'

loop_
_atom_site_label
_atom_site_type_symbol
_atom_site_fract_x
_atom_site_fract_y
_atom_site_fract_z
_atom_site_U_iso_or_equiv
_atom_site_adp_type
_atom_site_occupancy
_atom_site_symmetry_multiplicity
_atom_site_calc_flag
_atom_site_refinement_flags
_atom_site_disorder_assembly
_atom_site_disorder_group
O100 O 0.7097(5) 0.1837(9) 0.0238(3) 0.084(3) Uani 1 1 d G A 1
Cu1 Cu 0.63220(13) 0.4007(2) 0.02081(8) 0.0772(11) Uani 1 1 d G A 1
N1 N 0.5401(7) 0.2947(13) 0.0272(6) 0.073(4) Uani 1 1 d GU A 1
C100 C 0.5410(7) 0.2773(17) 0.0768(5) 0.088(5) Uani 1 1 d GU A 1
C101 C 0.4788(10) 0.1924(17) 0.0756(7) 0.103(6) Uani 1 1 d GU A 1
H101 H 0.4759 0.1805 0.1075 0.00(3) Uiso 1 1 calc R A 1
C102 C 0.4183(12) 0.119(2) 0.0367(9) 0.115(8) Uani 1 1 d U A 1
H102 H 0.3801 0.0544 0.0417 0.09(5) Uiso 1 1 calc R A 1
C103 C 0.4186(12) 0.1503(17) -0.0123(9) 0.095(5) Uani 1 1 d U A 1
H103 H 0.3769 0.1115 -0.0416 0.09(6) Uiso 1 1 calc R A 1
C104 C 0.4805(11) 0.2380(17) -0.0169(8) 0.081(5) Uani 1 1 d U A 1
N2 N 0.6598(8) 0.4230(13) 0.0968(5) 0.071(4) Uani 1 1 d GU A 1
C200 C 0.7261(12) 0.4843(19) 0.1298(6) 0.075(5) Uani 1 1 d GU A 1
H200 H 0.7626 0.5283 0.1176 0.06(4) Uiso 1 1 calc R A 1
C201 C 0.7462(12) 0.4881(16) 0.1837(7) 0.073(5) Uani 1 1 d U A 1
C202 C 0.6891(12) 0.4196(18) 0.1983(8) 0.087(5) Uani 1 1 d U A 1
H202 H 0.6981 0.4199 0.2330 0.08(5) Uiso 1 1 calc R A 1
C203 C 0.6203(12) 0.352(2) 0.1644(7) 0.093(6) Uani 1 1 d U A 1
H203 H 0.5825 0.3057 0.1750 0.04(4) Uiso 1 1 calc R A 1
C204 C 0.6096(11) 0.3545(17) 0.1147(7) 0.073(5) Uani 1 1 d U A 1
N3 N 0.5619(8) 0.3668(14) -0.0550(5) 0.075(4) Uani 1 1 d GU A 1
C300 C 0.5780(11) 0.404(2) -0.0946(6) 0.079(5) Uani 1 1 d GU A 1
H300 H 0.6236 0.4660 -0.0890 0.03(3) Uiso 1 1 calc R A 1
C301 C 0.5316(13) 0.357(2) -0.1448(8) 0.089(6) Uani 1 1 d U A 1
C302 C 0.4636(12) 0.267(2) -0.1533(8) 0.099(6) Uani 1 1 d U A 1
H302 H 0.4313 0.2317 -0.1862 0.13(7) Uiso 1 1 calc R A 1
C303 C 0.4448(12) 0.229(2) -0.1129(7) 0.099(6) Uani 1 1 d U A 1
H303 H 0.3982 0.1703 -0.1182 0.07(5) Uiso 1 1 calc R A 1
C304 C 0.4947(11) 0.2776(19) -0.0635(7) 0.075(5) Uani 1 1 d U A 1
N4 N 0.8851(11) 0.5643(17) 0.1970(6) 0.085(4) Uani 1 1 d . A 1
H41 H 0.8645 0.6198 0.1675 2(2) Uiso 1 1 calc R A 1
H42 H 0.8937 0.4642 0.1891 0.04(4) Uiso 1 1 calc R A 1
N5 N 0.9124(9) 0.7145(18) 0.1164(6) 0.078(4) Uani 1 1 d . A 1
H51 H 0.8832 0.6331 0.1162 0.4(2) Uiso 1 1 calc R A 1
N6 N 0.8172(9) 0.638(2) 0.0070(4) 0.074(4) Uani 1 1 d . A 1
N7 N 0.8001(9) 0.525(2) -0.1097(6) 0.087(4) Uani 1 1 d . A 1
H71 H 0.7783 0.4476 -0.1000 0.6(4) Uiso 1 1 calc R A 1
N8 N 0.6438(11) 0.3938(18) -0.1733(6) 0.094(5) Uani 1 1 d . A 1
H81 H 0.6618 0.2972 -0.1598 0.05(5) Uiso 1 1 calc R A 1
H82 H 0.6682 0.4667 -0.1488 0.08(6) Uiso 1 1 calc R A 1
O1A O 0.7653(8) 0.4020(15) -0.0268(5) 0.099(5) Uani 1 1 d . A 1
O1B O 0.7123(6) 0.5466(11) 0.0202(4) 0.067(3) Uani 1 1 d . A 1
C1C C 0.7607(13) 0.516(3) -0.0025(8) 0.089(9) Uani 1 1 d . A 1
C1 C 0.8253(12) 0.560(2) 0.2190(7) 0.091(6) Uani 1 1 d . A 1
H1A H 0.8156 0.6671 0.2278 0.10(7) Uiso 1 1 calc R A 1
H1B H 0.8465 0.4981 0.2506 0.05(4) Uiso 1 1 calc R A 1
C2 C 0.9626(15) 0.634(2) 0.2293(7) 0.106(7) Uani 1 1 d . A 1
H2A H 0.9880 0.5687 0.2598 0.06(4) Uiso 1 1 calc R A 1
H2B H 0.9539 0.7390 0.2401 0.02(4) Uiso 1 1 calc R A 1
C3 C 1.0184(11) 0.646(3) 0.2012(9) 0.115(7) Uani 1 1 d . A 1
H3A H 1.0714 0.6791 0.2255 0.00(3) Uiso 1 1 calc R A 1
H3B H 1.0243 0.5405 0.1890 0.3(2) Uiso 1 1 calc R A 1
C4 C 0.9912(14) 0.758(2) 0.1565(9) 0.108(7) Uani 1 1 d . A 1
H4A H 0.9878 0.8645 0.1686 0.03(4) Uiso 1 1 calc R A 1
H4B H 1.0315 0.7594 0.1416 0.09(6) Uiso 1 1 calc R A 1
C5 C 0.8935(13) 0.839(2) 0.0766(8) 0.087(5) Uani 1 1 d . A 1
H5A H 0.9380 0.8485 0.0656 0.12(7) Uiso 1 1 calc R A 1
H5B H 0.8872 0.9405 0.0909 0.00(3) Uiso 1 1 calc R A 1
C6 C 0.8162(11) 0.799(2) 0.0306(8) 0.080(5) Uani 1 1 d . A 1
H6A H 0.7711 0.8022 0.0413 0.03(3) Uiso 1 1 calc R A 1
H6B H 0.8069 0.8802 0.0046 0.08(5) Uiso 1 1 calc R A 1
C7 C 0.8731(10) 0.632(2) -0.0195(8) 0.087(5) Uani 1 1 d . A 1
H7A H 0.8980 0.5277 -0.0136 0.01(3) Uiso 1 1 calc R A 1
H7B H 0.9159 0.7089 -0.0030 0.02(3) Uiso 1 1 calc R A 1
C8 C 0.8392(12) 0.664(3) -0.0776(8) 0.098(6) Uani 1 1 d . A 1
H8A H 0.7999 0.7496 -0.0855 0.09(6) Uiso 1 1 calc R A 1
H8B H 0.8830 0.6997 -0.0867 0.08(5) Uiso 1 1 calc R A 1
C9 C 0.8035(14) 0.538(3) -0.1614(8) 0.102(6) Uani 1 1 d . A 1
H9A H 0.7798 0.6384 -0.1770 0.12(8) Uiso 1 1 calc R A 1
H9B H 0.8596 0.5373 -0.1573 0.06(5) Uiso 1 1 calc R A 1
C10 C 0.7604(16) 0.408(3) -0.1955(9) 0.121(7) Uani 1 1 d . A 1
H10A H 0.7764 0.3080 -0.1769 0.14(10) Uiso 1 1 calc R A 1
H10B H 0.7770 0.4038 -0.2242 0.08(5) Uiso 1 1 calc R A 1
C11 C 0.6686(16) 0.421(3) -0.2165(9) 0.115(7) Uani 1 1 d . A 1
H11A H 0.6516 0.5266 -0.2310 0.13(9) Uiso 1 1 calc R A 1
H11B H 0.6438 0.3431 -0.2433 0.4(3) Uiso 1 1 calc R A 1
C12 C 0.5556(13) 0.401(3) -0.1870(7) 0.103(6) Uani 1 1 d . A 1
H12A H 0.5286 0.3308 -0.2159 0.07(5) Uiso 1 1 calc R A 1
H12B H 0.5370 0.5088 -0.1981 0.09(7) Uiso 1 1 calc R A 1
Cl1 Cl 0.2273(4) 0.4938(7) 0.3391(2) 0.0922(16) Uani 1 1 d . B 2
O11 O 0.2290(13) 0.363(2) 0.3666(7) 0.228(8) Uani 1 1 d D B 2
O12 O 0.2767(11) 0.4579(19) 0.3160(6) 0.216(8) Uani 1 1 d D B 2
O13 O 0.2500(19) 0.602(2) 0.3702(12) 0.38(2) Uani 1 1 d D B 2
O14 O 0.1593(14) 0.509(5) 0.3115(10) 0.44(3) Uani 1 1 d . B 2
Cl2 Cl 0.0465(4) 0.7903(7) 0.4067(2) 0.1022(16) Uani 1 1 d . C 3
O21 O 0.0673(9) 0.6967(14) 0.4524(5) 0.156(5) Uani 1 1 d D C 3
O22 O 0.0146(7) 0.9402(13) 0.4133(4) 0.117(4) Uani 1 1 d D C 3
O23 O -0.0116(8) 0.7121(15) 0.3645(5) 0.146(5) Uani 1 1 d D C 3
O24 O 0.1190(9) 0.8227(17) 0.3992(5) 0.161(5) Uani 1 1 d . C 3
Cl3 Cl 0.3575(5) 0.0805(8) 0.1660(3) 0.133(2) Uani 1 1 d . D 4
O31 O 0.4326(13) 0.028(3) 0.1882(9) 0.39(2) Uani 1 1 d D D 4
O32 O 0.3552(11) 0.2206(19) 0.1438(8) 0.242(10) Uani 1 1 d D D 4
O33 O 0.3197(14) -0.011(2) 0.1251(10) 0.304(13) Uani 1 1 d D D 4
O34 O 0.3216(19) 0.096(3) 0.1963(10) 0.38(2) Uani 1 1 d . D 4
O200 O 0.1092(10) 0.7610(15) 0.0668(5) 0.196(7) Uani 1 1 d . E 5
O300 O 0.1363(11) 0.9838(18) 0.1375(7) 0.239(8) Uani 1 1 d . F 5

loop_
_atom_site_aniso_label
_atom_site_aniso_U_11
_atom_site_aniso_U_22
_atom_site_aniso_U_33
_atom_site_aniso_U_23
_atom_site_aniso_U_13
_atom_site_aniso_U_12
O100 0.077(7) 0.052(6) 0.125(9) -0.008(5) 0.043(7) 0.001(5)
Cu1 0.0754(19) 0.0775(17) 0.084(2) -0.0009(12) 0.0374(15) 0.0015(14)
N1 0.049(9) 0.050(8) 0.139(12) -0.003(9) 0.056(9) -0.005(7)
C100 0.071(14) 0.071(14) 0.147(13) 0.028(13) 0.070(13) 0.003(10)
C101 0.121(19) 0.060(15) 0.172(16) -0.009(12) 0.104(15) -0.022(10)
C102 0.109(16) 0.055(13) 0.22(2) 0.017(14) 0.103(16) -0.026(12)
C103 0.060(11) 0.052(12) 0.167(15) 0.017(12) 0.037(13) -0.010(9)
C104 0.067(14) 0.041(12) 0.145(14) 0.010(11) 0.052(11) -0.008(9)
N2 0.070(11) 0.072(10) 0.080(11) 0.007(7) 0.041(8) -0.003(8)
C200 0.071(13) 0.081(13) 0.078(12) 0.008(11) 0.035(11) 0.001(10)
C201 0.096(15) 0.037(10) 0.079(10) 0.021(10) 0.027(11) 0.014(10)
C202 0.118(17) 0.071(14) 0.085(14) 0.033(10) 0.055(11) 0.027(11)
C203 0.101(15) 0.100(15) 0.110(16) 0.020(13) 0.075(14) 0.006(11)
C204 0.082(14) 0.050(12) 0.107(13) 0.000(11) 0.058(12) 0.000(9)
N3 0.067(10) 0.077(10) 0.082(11) 0.003(8) 0.031(9) 0.005(7)
C300 0.074(14) 0.081(14) 0.084(13) -0.004(11) 0.033(10) -0.005(11)
C301 0.100(16) 0.079(14) 0.078(11) 0.002(11) 0.025(13) 0.011(10)
C302 0.079(14) 0.110(17) 0.089(14) -0.016(13) 0.015(13) 0.013(10)
C303 0.081(14) 0.091(13) 0.111(16) -0.004(13) 0.022(11) -0.003(12)
C304 0.057(13) 0.080(14) 0.097(13) 0.004(11) 0.039(11) 0.019(9)
N4 0.087(13) 0.081(13) 0.075(12) -0.019(8) 0.020(11) 0.010(9)
N5 0.056(10) 0.083(11) 0.052(10) 0.008(9) -0.023(9) -0.006(9)
N6 0.070(12) 0.121(16) 0.047(9) -0.007(9) 0.039(9) 0.031(11)
N7 0.111(12) 0.114(12) 0.040(10) -0.024(9) 0.036(9) -0.006(9)
N8 0.119(17) 0.073(13) 0.060(12) -0.017(11) 0.003(11) -0.005(11)
O1A 0.112(11) 0.096(11) 0.089(10) -0.029(7) 0.039(8) -0.010(8)
O1B 0.068(8) 0.063(7) 0.086(8) 0.005(5) 0.048(7) -0.022(6)
C1C 0.053(16) 0.12(2) 0.070(18) 0.053(16) -0.003(14) -0.056(18)
C1 0.101(18) 0.11(2) 0.061(15) 0.033(13) 0.028(14) 0.027(14)
C2 0.13(2) 0.098(17) 0.052(15) 0.027(13) -0.007(17) 0.048(15)
C3 0.046(14) 0.21(3) 0.074(17) -0.032(19) 0.010(14) -0.044(15)
C4 0.15(3) 0.110(19) 0.100(18) 0.030(16) 0.09(2) 0.047(17)
C5 0.085(17) 0.074(16) 0.100(17) -0.032(15) 0.033(16) 0.008(12)
C6 0.086(17) 0.086(16) 0.096(15) 0.025(15) 0.067(16) 0.025(12)
C7 0.085(14) 0.053(14) 0.12(2) -0.030(12) 0.031(15) -0.027(12)
C8 0.082(15) 0.16(2) 0.070(17) 0.031(16) 0.050(13) 0.029(18)
C9 0.104(19) 0.14(2) 0.076(17) 0.000(17) 0.054(13) 0.029(17)
C10 0.17(3) 0.14(2) 0.070(16) -0.034(19) 0.066(17) 0.015(19)
C11 0.13(2) 0.17(2) 0.058(15) -0.002(16) 0.047(15) 0.018(17)
C12 0.071(17) 0.12(2) 0.078(17) -0.024(15) -0.015(14) -0.006(14)
Cl1 0.099(5) 0.089(4) 0.093(4) 0.014(3) 0.042(4) 0.002(4)
O11 0.30(2) 0.209(18) 0.25(2) 0.029(15) 0.184(19) -0.033(16)
O12 0.27(2) 0.265(18) 0.195(17) 0.104(13) 0.178(17) 0.114(16)
O13 0.56(5) 0.24(2) 0.51(4) -0.27(3) 0.38(4) -0.27(3)
O14 0.162(19) 0.83(7) 0.24(3) 0.06(3) -0.021(18) 0.30(3)
Cl2 0.108(5) 0.091(5) 0.107(5) -0.006(4) 0.043(4) -0.007(4)
O21 0.236(16) 0.106(10) 0.118(11) 0.024(9) 0.060(11) -0.014(10)
O22 0.131(11) 0.069(8) 0.140(11) -0.005(7) 0.041(9) 0.010(7)
O23 0.157(12) 0.133(11) 0.127(11) -0.052(9) 0.036(10) -0.028(10)
O24 0.108(11) 0.209(14) 0.185(14) 0.001(10) 0.078(11) -0.005(10)
Cl3 0.154(6) 0.115(6) 0.139(6) -0.003(5) 0.067(5) 0.006(5)
O31 0.20(2) 0.50(4) 0.31(3) -0.12(3) -0.06(2) 0.22(2)
O32 0.28(2) 0.131(14) 0.41(3) 0.003(16) 0.24(2) 0.003(15)
O33 0.38(3) 0.189(19) 0.25(2) -0.008(17) 0.02(2) -0.021(19)
O34 0.55(5) 0.45(4) 0.35(3) 0.18(3) 0.39(4) 0.18(3)
O200 0.299(19) 0.161(12) 0.149(12) 0.037(10) 0.110(12) 0.103(12)
O300 0.27(2) 0.215(16) 0.26(2) 0.034(14) 0.144(17) 0.001(15)

loop_
_atom_type_symbol
_atom_type_description
_atom_type_scat_dispersion_real
_atom_type_scat_dispersion_imag
_atom_type_scat_source
C C 0.0181 0.0091 'International Tables Vol C Tables 4.2.6.8 and 6.1.1.4'
H H 0.0000 0.0000 'International Tables Vol C Tables 4.2.6.8 and 6.1.1.4'
N N 0.0311 0.0180 'International Tables Vol C Tables 4.2.6.8 and 6.1.1.4'
Cu Cu -1.9646 0.5888 'International Tables Vol C Tables 4.2.6.8 and 6.1.1.4'
Cl Cl 0.3639 0.7018 'International Tables Vol C Tables 4.2.6.8 and 6.1.1.4'
O O 0.0492 0.0322 'International Tables Vol C Tables 4.2.6.8 and 6.1.1.4'

loop_
_geom_angle_atom_site_label_1
_geom_angle_atom_site_label_2
_geom_angle_atom_site_label_3
_geom_angle
O1B Cu1 N1 166.3(5)
O1B Cu1 N2 94.7(5)
N1 Cu1 N2 78.7(6)
O1B Cu1 N3 103.7(5)
N1 Cu1 N3 80.7(6)
N2 Cu1 N3 157.9(6)
O1B Cu1 O100 93.6(4)
N1 Cu1 O100 99.2(4)
N2 Cu1 O100 98.4(4)
N3 Cu1 O100 92.4(4)
C104 N1 C100 124.8(12)
C104 N1 Cu1 117.4(12)
C100 N1 Cu1 117.7(9)
C101 C100 N1 110.9
C101 C100 C204 137.5(13)
N1 C100 C204 111.5(13)
C100 C101 C102 132.0(15)
C100 C101 H101 114.0
C102 C101 H101 114.0
C101 C102 C103 114(2)
C101 C102 H102 123.2
C103 C102 H102 123.2
C104 C103 C102 120(2)
C104 C103 H103 119.8
C102 C103 H103 119.8
N1 C104 C103 117.9(18)
N1 C104 C304 112.7(17)
C103 C104 C304 129(2)
C200 N2 C204 117.8(16)
C200 N2 Cu1 125.1(12)
C204 N2 Cu1 116.7(12)
N2 C200 C201 123.6(18)
N2 C200 H200 118.2
C201 C200 H200 117.8
C202 C201 C200 114.3(19)
C202 C201 C1 126.0(19)
C200 C201 C1 119.7(18)
C203 C202 C201 123(2)
C203 C202 H202 118.6
C201 C202 H202 118.6
C204 C203 C202 117(2)
C204 C203 H203 121.7
C202 C203 H203 121.7
N2 C204 C203 124.8(18)
N2 C204 C100 115.1(17)
C203 C204 C100 120.1(18)
C300 N3 C304 117.6(16)
C300 N3 Cu1 128.2(12)
C304 N3 Cu1 113.7(12)
N3 C300 C301 124(2)
N3 C300 H300 117.8
C301 C300 H300 117.8
C302 C301 C300 118(2)
C302 C301 C12 121(2)
C300 C301 C12 121(2)
C303 C302 C301 119(2)
C303 C302 H302 120.6
C301 C302 H302 120.6
C302 C303 C304 120(2)
C302 C303 H303 119.9
C304 C303 H303 119.9
N3 C304 C303 121.0(18)
N3 C304 C104 114.9(18)
C303 C304 C104 124(2)
C1 N4 C2 115.7(16)
C1 N4 H41 108.3
C2 N4 H41 108.3
C1 N4 H42 108.3
C2 N4 H42 108.3
H41 N4 H42 107.4
C4 N5 C5 105.9(16)
C4 N5 H51 127.0
C5 N5 H51 127.0
C1C N6 C7 117.8(17)
C1C N6 C6 127.6(17)
C7 N6 C6 112.8(15)
C8 N7 C9 110.8(16)
C8 N7 H71 124.6
C9 N7 H71 124.6
C12 N8 C11 114.8(17)
C12 N8 H81 108.6
C11 N8 H81 108.6
C12 N8 H82 108.6
C11 N8 H82 108.6
H81 N8 H82 107.5
C1C O1B Cu1 122.5(13)
O1A C1C O1B 131(2)
O1A C1C N6 119(2)
O1B C1C N6 110(2)
N4 C1 C201 113.2(17)
N4 C1 H1A 108.9
C201 C1 H1A 108.9
N4 C1 H1B 108.9
C201 C1 H1B 108.9
H1A C1 H1B 107.7
N4 C2 C3 111.6(16)
N4 C2 H2A 109.3
C3 C2 H2A 109.3
N4 C2 H2B 109.3
C3 C2 H2B 109.3
H2A C2 H2B 108.0
C4 C3 C2 115.2(17)
C4 C3 H3A 108.5
C2 C3 H3A 108.5
C4 C3 H3B 108.5
C2 C3 H3B 108.5
H3A C3 H3B 107.5
N5 C4 C3 112.9(17)
N5 C4 H4A 109.0
C3 C4 H4A 109.0
N5 C4 H4B 109.0
C3 C4 H4B 109.0
H4A C4 H4B 107.8
N5 C5 C6 110.7(15)
N5 C5 H5A 109.5
C6 C5 H5A 109.5
N5 C5 H5B 109.5
C6 C5 H5B 109.5
H5A C5 H5B 108.1
N6 C6 C5 114.2(13)
N6 C6 H6A 108.7
C5 C6 H6A 108.7
N6 C6 H6B 108.7
C5 C6 H6B 108.7
H6A C6 H6B 107.6
N6 C7 C8 118.6(14)
N6 C7 H7A 107.7
C8 C7 H7A 107.7
N6 C7 H7B 107.7
C8 C7 H7B 107.7
H7A C7 H7B 107.1
N7 C8 C7 114.5(15)
N7 C8 H8A 108.6
C7 C8 H8A 108.6
N7 C8 H8B 108.6
C7 C8 H8B 108.6
H8A C8 H8B 107.6
C10 C9 N7 112.3(17)
C10 C9 H9A 109.2
N7 C9 H9A 109.1
C10 C9 H9B 109.2
N7 C9 H9B 109.1
H9A C9 H9B 107.9
C9 C10 C11 114(2)
C9 C10 H10A 108.7
C11 C10 H10A 108.7
C9 C10 H10B 108.7
C11 C10 H10B 108.7
H10A C10 H10B 107.6
N8 C11 C10 107.5(18)
N8 C11 H11A 110.2
C10 C11 H11A 110.2
N8 C11 H11B 110.2
C10 C11 H11B 110.2
H11A C11 H11B 108.5
N8 C12 C301 113.9(18)
N8 C12 H12A 108.8
C301 C12 H12A 108.8
N8 C12 H12B 108.8
C301 C12 H12B 108.8
H12A C12 H12B 107.7
O14 Cl1 O13 112(2)
O14 Cl1 O12 114.9(17)
O13 Cl1 O12 115.2(15)
O14 Cl1 O11 105(2)
O13 Cl1 O11 105.6(14)
O12 Cl1 O11 103.4(9)
O23 Cl2 O22 108.8(8)
O23 Cl2 O24 112.4(9)
O22 Cl2 O24 106.8(8)
O23 Cl2 O21 110.7(8)
O22 Cl2 O21 110.0(7)
O24 Cl2 O21 108.1(9)
O34 Cl3 O31 114.2(19)
O34 Cl3 O32 107.7(14)
O31 Cl3 O32 110.9(14)
O34 Cl3 O33 115(2)
O31 Cl3 O33 107.2(13)
O32 Cl3 O33 100.9(15)

loop_
_geom_bond_atom_site_label_1
_geom_bond_atom_site_label_2
_geom_bond_distance
O100 Cu1 2.275(8)
Cu1 O1B 1.896(11)
Cu1 N1 1.950(10)
Cu1 N2 2.015(13)
Cu1 N3 2.034(13)
N1 C104 1.369(17)
N1 C100 1.407(12)
C100 C101 1.314(11)
C100 C204 1.430(18)
C101 C102 1.35(2)
C101 H101 0.9300
C102 C103 1.41(2)
C102 H102 0.9300
C103 C104 1.38(2)
C103 H103 0.9300
C104 C304 1.48(2)
N2 C200 1.295(16)
N2 C204 1.328(18)
C200 C201 1.423(19)
C200 H200 0.9300
C201 C202 1.38(2)
C201 C1 1.50(2)
C202 C203 1.35(2)
C202 H202 0.9300
C203 C204 1.34(2)
C203 H203 0.9300
N3 C300 1.302(17)
N3 C304 1.359(18)
C300 C301 1.39(2)
C300 H300 0.9300
C301 C302 1.38(2)
C301 C12 1.47(2)
C302 C303 1.35(2)
C302 H302 0.9300
C303 C304 1.39(2)
C303 H303 0.9300
N4 C1 1.440(17)
N4 C2 1.451(19)
N4 H41 0.9000
N4 H42 0.9000
N5 C4 1.468(19)
N5 C5 1.475(17)
N5 H51 0.8600
N6 C1C 1.40(2)
N6 C7 1.473(17)
N6 C6 1.509(17)
N7 C8 1.474(18)
N7 C9 1.491(17)
N7 H71 0.8600
N8 C12 1.477(17)
N8 C11 1.477(18)
N8 H81 0.9000
N8 H82 0.9000
O1A C1C 1.20(2)
O1B C1C 1.30(2)
C1 H1A 0.9700
C1 H1B 0.9700
C2 C3 1.508(19)
C2 H2A 0.9700
C2 H2B 0.9700
C3 C4 1.498(19)
C3 H3A 0.9700
C3 H3B 0.9700
C4 H4A 0.9700
C4 H4B 0.9700
C5 C6 1.519(17)
C5 H5A 0.9700
C5 H5B 0.9700
C6 H6A 0.9700
C6 H6B 0.9700
C7 C8 1.534(18)
C7 H7A 0.9700
C7 H7B 0.9700
C8 H8A 0.9700
C8 H8B 0.9700
C9 C10 1.462(19)
C9 H9A 0.9700
C9 H9B 0.9700
C10 C11 1.52(2)
C10 H10A 0.9700
C10 H10B 0.9700
C11 H11A 0.9700
C11 H11B 0.9700
C12 H12A 0.9700
C12 H12B 0.9700
Cl1 O14 1.167(18)
Cl1 O13 1.217(17)
Cl1 O12 1.330(14)
Cl1 O11 1.341(16)
Cl2 O23 1.401(11)
Cl2 O22 1.426(10)
Cl2 O24 1.426(13)
Cl2 O21 1.432(12)
Cl3 O34 1.268(19)
Cl3 O31 1.319(17)
Cl3 O32 1.328(16)
Cl3 O33 1.33(2)
